data_7224510
loop_
_publ_author_name
'Liu, Lu'
'Peng, Yan-Fen'
'Lv, Xiu-Xiu'
'Li, Ke'
'Li, Bao-Long'
'Wu, Bing'

_publ_section_title
;
 Construction of three coordination polymers based on tetranuclear
 copper(ii) clusters: syntheses, structures and photocatalytic properties
;
_journal_issue 14
_journal_name_full CrystEngComm
_journal_page_first 2490
_journal_paper_doi 10.1039/C5CE02492G
_journal_volume 18
_journal_year 2016
_chemical_formula_moiety 'C32 H38 Cu4 N10 O20 S2, 4(H2 O)'
_chemical_formula_sum 'C32 H46 Cu4 N10 O24 S2'
_chemical_formula_weight 1273.07
_chemical_name_systematic
; 
 ? 
;
_space_group_IT_number 2
_space_group_name_Hall '-P 1'
_symmetry_cell_setting triclinic
_symmetry_space_group_name_Hall '-P 1'
_symmetry_space_group_name_H-M 'P -1'
_atom_sites_solution_hydrogens geom
_atom_sites_solution_primary direct
_atom_sites_solution_secondary difmap
_audit_creation_method SHELXL-97
_audit_update_record
;
2015-11-26 deposited with the CCDC.
2016-03-04 downloaded from the CCDC.
;
_cell_angle_alpha 98.733(6)
_cell_angle_beta 113.119(7)
_cell_angle_gamma 92.033(5)
_cell_formula_units_Z 1
_cell_length_a 10.1345(7)
_cell_length_b 10.6740(7)
_cell_length_c 11.4983(9)
_cell_measurement_reflns_used 3184
_cell_measurement_temperature 223(2)
_cell_measurement_theta_max 29.7450
_cell_measurement_theta_min 2.9610
_cell_volume 1124.48(15)
_computing_cell_refinement
;
CrysAlisPro, Agilent Technologies,
Version 1.171.36.32 (release 02-08-2013 CrysAlis171 .NET)
(compiled Aug  2 2013,16:46:58)
;
_computing_data_collection
;
CrysAlisPro, Agilent Technologies,
Version 1.171.36.32 (release 02-08-2013 CrysAlis171 .NET)
(compiled Aug  2 2013,16:46:58)
;
_computing_data_reduction
;
CrysAlisPro, Agilent Technologies,
Version 1.171.36.32 (release 02-08-2013 CrysAlis171 .NET)
(compiled Aug  2 2013,16:46:58)
;
_computing_molecular_graphics 'Bruker SHELXTl'
_computing_publication_material 'Bruker SHELXTL'
_computing_structure_refinement 'SHELXL-97 (Sheldrick, 1997)'
_computing_structure_solution 'SHELXS-97 (Sheldrick, 1990)'
_diffrn_ambient_temperature 223(2)
_diffrn_detector_area_resol_mean 10.4471
_diffrn_measured_fraction_theta_full 0.999
_diffrn_measured_fraction_theta_max 0.999
_diffrn_measurement_device_type 'Xcalibur, Atlas, Gemini'
_diffrn_measurement_method '\w scans'
_diffrn_radiation_monochromator graphite
_diffrn_radiation_source 'fine-focus sealed tube'
_diffrn_radiation_type MoK\a
_diffrn_radiation_wavelength 0.71073
_diffrn_reflns_av_R_equivalents 0.0354
_diffrn_reflns_av_unetI/netI 0.0643
_diffrn_reflns_limit_h_max 11
_diffrn_reflns_limit_h_min -12
_diffrn_reflns_limit_k_max 12
_diffrn_reflns_limit_k_min -13
_diffrn_reflns_limit_l_max 14
_diffrn_reflns_limit_l_min -8
_diffrn_reflns_number 9376
_diffrn_reflns_theta_full 26.80
_diffrn_reflns_theta_max 26.80
_diffrn_reflns_theta_min 2.78
_diffrn_standards_decay_% 0
_diffrn_standards_interval_count 0
_diffrn_standards_interval_time 0
_diffrn_standards_number 0
_exptl_absorpt_coefficient_mu 2.059
_exptl_absorpt_correction_T_max 0.6835
_exptl_absorpt_correction_T_min 0.4930
_exptl_absorpt_correction_type multi-scan
_exptl_absorpt_process_details
;
CrysAlisPro, Agilent Technologies,
Version 1.171.36.32 (release 02-08-2013 CrysAlis171 .NET)
(compiled Aug  2 2013,16:46:58)
Empirical absorption correction using spherical harmonics,
 implemented in SCALE3 ABSPACK scaling algorithm.
;
_exptl_crystal_colour blue
_exptl_crystal_density_diffrn 1.880
_exptl_crystal_density_method 'not measured'
_exptl_crystal_description block
_exptl_crystal_F_000 648
_exptl_crystal_size_max 0.40
_exptl_crystal_size_mid 0.40
_exptl_crystal_size_min 0.20
_refine_diff_density_max 0.443
_refine_diff_density_min -0.574
_refine_diff_density_rms 0.108
_refine_ls_extinction_method none
_refine_ls_goodness_of_fit_ref 1.004
_refine_ls_hydrogen_treatment mixed
_refine_ls_matrix_type full
_refine_ls_number_parameters 361
_refine_ls_number_reflns 4806
_refine_ls_number_restraints 13
_refine_ls_restrained_S_all 1.005
_refine_ls_R_factor_all 0.0556
_refine_ls_R_factor_gt 0.0390
_refine_ls_shift/su_max 0.000
_refine_ls_shift/su_mean 0.000
_refine_ls_structure_factor_coef Fsqd
_refine_ls_weighting_details 'calc w=1/[\s^2^(Fo^2^)+(0.0310P)^2^+0.3400P] where P=(Fo^2^+2Fc^2^)/3'
_refine_ls_weighting_scheme calc
_refine_ls_wR_factor_gt 0.0786
_refine_ls_wR_factor_ref 0.0855
_reflns_number_gt 3817
_reflns_number_total 4806
_reflns_threshold_expression >2sigma(I)
_cod_data_source_file c5ce02492g2.cif
_cod_data_source_block Cuitpsip
_cod_depositor_comments
;
The following automatic conversions were performed:

'_symmetry_cell_setting' value 'Triclinic' changed to 'triclinic'
according to
/usr/data/users/saulius/crontab/automatic-downloads/rss-feeds/RSC/lib/dictionaries/cif_core.dic
dictionary named 'cif_core.dic' version 2.4.2 from 2011-04-26.

'_exptl_absorpt_correction_type' value 'Multi-scan' changed to
'multi-scan' according to
/usr/data/users/saulius/crontab/automatic-downloads/rss-feeds/RSC/lib/dictionaries/cif_core.dic
dictionary named 'cif_core.dic' version 2.4.2 from 2011-04-26.

Automatic conversion script
Id: cif_fix_values 4268 2015-11-12 08:31:59Z antanas 

 Adding full bibliography for 7224508--7224510.cif.
;
_cod_original_cell_volume 1124.48(14)
_cod_database_code 7224510

loop_
_symmetry_equiv_pos_as_xyz
'x, y, z'
'-x, -y, -z'

loop_
_atom_site_label
_atom_site_type_symbol
_atom_site_fract_x
_atom_site_fract_y
_atom_site_fract_z
_atom_site_U_iso_or_equiv
_atom_site_adp_type
_atom_site_occupancy
_atom_site_symmetry_multiplicity
_atom_site_calc_flag
_atom_site_refinement_flags
Cu1 Cu 0.16597(4) 0.25774(3) 0.17307(4) 0.01333(11) Uani 1 1 d .
Cu2 Cu 0.08154(4) -0.05536(3) 0.13914(4) 0.01648(12) Uani 1 1 d .
S1 S -0.24336(8) 0.64676(7) 0.29667(8) 0.01728(19) Uani 1 1 d .
O1 O -0.0371(2) 0.33135(18) 0.0256(2) 0.0160(5) Uani 1 1 d .
O2 O -0.1994(2) 0.16020(18) -0.0707(2) 0.0171(5) Uani 1 1 d .
O3 O -0.6375(2) 0.13314(18) 0.0224(2) 0.0205(5) Uani 1 1 d .
O4 O -0.7057(2) 0.31455(18) 0.0953(2) 0.0207(5) Uani 1 1 d .
O5 O -0.2258(3) 0.75312(19) 0.2362(2) 0.0254(6) Uani 1 1 d .
O6 O -0.3501(2) 0.66543(19) 0.3508(2) 0.0253(6) Uani 1 1 d .
O7 O -0.1081(3) 0.6145(2) 0.3861(3) 0.0325(6) Uani 1 1 d .
O8 O 0.1322(2) 0.08861(18) 0.0804(2) 0.0159(5) Uani 1 1 d D
H1W H 0.196(3) 0.074(3) 0.052(3) 0.019 Uiso 1 1 d D
O9 O 0.0004(2) -0.20709(18) 0.1767(2) 0.0188(5) Uani 1 1 d D
H2W H -0.072(3) -0.218(3) 0.196(3) 0.023 Uiso 1 1 d D
H3W H -0.006(3) -0.265(3) 0.113(2) 0.023 Uiso 1 1 d D
O10 O 0.3040(3) -0.0228(3) 0.3527(3) 0.0519(9) Uani 1 1 d GD
H4W H 0.382(3) -0.047(4) 0.345(4) 0.062 Uiso 1 1 d D
H5W H 0.334(4) 0.022(4) 0.432(2) 0.062 Uiso 1 1 d D
O11 O 0.5818(3) -0.0854(2) 0.3779(3) 0.0403(7) Uani 1 1 d GD
H6W H 0.588(4) -0.1673(18) 0.361(4) 0.048 Uiso 1 1 d D
H7W H 0.578(5) -0.058(3) 0.308(3) 0.048 Uiso 1 1 d D
O12 O -0.4019(3) 0.0158(2) 0.1793(3) 0.0303(6) Uani 1 1 d GD
H8W H -0.384(4) -0.033(3) 0.119(3) 0.036 Uiso 1 1 d D
H9W H -0.477(3) 0.053(3) 0.137(3) 0.036 Uiso 1 1 d D
N1 N 0.0521(3) 0.1940(2) 0.2667(3) 0.0153(6) Uani 1 1 d .
N2 N 0.0050(3) 0.0662(2) 0.2433(3) 0.0149(6) Uani 1 1 d .
N3 N -0.0821(3) 0.1685(2) 0.3718(3) 0.0145(6) Uani 1 1 d .
N4 N -0.2186(3) 0.5704(2) 0.7198(3) 0.0166(6) Uani 1 1 d .
N5 N -0.3174(3) 0.3998(2) 0.5708(3) 0.0171(6) Uani 1 1 d .
C1 C -0.1692(3) 0.1981(3) 0.4468(3) 0.0177(7) Uani 1 1 d .
H1A H -0.1066 0.2381 0.5352 0.021 Uiso 1 1 calc R
H1B H -0.2203 0.1196 0.4494 0.021 Uiso 1 1 calc R
C2 C -0.2769(3) 0.2884(3) 0.3839(4) 0.0221(8) Uani 1 1 d .
H2A H -0.2235 0.3683 0.3877 0.027 Uiso 1 1 calc R
H2B H -0.3306 0.2508 0.2930 0.027 Uiso 1 1 calc R
C3 C -0.3840(3) 0.3187(3) 0.4436(4) 0.0230(8) Uani 1 1 d .
H3A H -0.4607 0.3617 0.3867 0.028 Uiso 1 1 calc R
H3B H -0.4282 0.2389 0.4511 0.028 Uiso 1 1 calc R
C4 C -0.0020(3) 0.2521(3) 0.3433(3) 0.0159(7) Uani 1 1 d .
H4A H 0.0129 0.3404 0.3744 0.019 Uiso 1 1 calc R
C5 C -0.0747(3) 0.0541(3) 0.3074(3) 0.0170(7) Uani 1 1 d .
H5A H -0.1206 -0.0235 0.3085 0.020 Uiso 1 1 calc R
C6 C -0.2860(3) 0.5272(3) 0.5954(3) 0.0183(7) Uani 1 1 d .
H6A H -0.3092 0.5787 0.5321 0.022 Uiso 1 1 calc R
C7 C -0.2069(4) 0.4650(3) 0.7785(4) 0.0215(8) Uani 1 1 d .
H7A H -0.1640 0.4660 0.8675 0.026 Uiso 1 1 calc R
C8 C -0.2670(4) 0.3608(3) 0.6870(4) 0.0238(8) Uani 1 1 d .
H8A H -0.2733 0.2765 0.7005 0.029 Uiso 1 1 calc R
C9 C -0.2612(3) 0.3343(3) 0.0450(3) 0.0120(6) Uani 1 1 d .
C10 C -0.3957(3) 0.2708(3) 0.0179(3) 0.0124(6) Uani 1 1 d .
H10A H -0.4239 0.1898 -0.0347 0.015 Uiso 1 1 calc R
C11 C -0.4878(3) 0.3267(3) 0.0685(3) 0.0127(7) Uani 1 1 d .
C12 C -0.4463(3) 0.4477(3) 0.1459(3) 0.0134(7) Uani 1 1 d .
H12A H -0.5096 0.4877 0.1779 0.016 Uiso 1 1 calc R
C13 C -0.3110(3) 0.5080(2) 0.1750(3) 0.0119(6) Uani 1 1 d .
C14 C -0.2183(3) 0.4524(3) 0.1248(3) 0.0138(7) Uani 1 1 d .
H14A H -0.1270 0.4947 0.1448 0.017 Uiso 1 1 calc R
C15 C -0.1580(3) 0.2711(3) -0.0034(3) 0.0122(6) Uani 1 1 d .
C16 C -0.6214(3) 0.2521(3) 0.0586(3) 0.0125(6) Uani 1 1 d .

loop_
_atom_site_aniso_label
_atom_site_aniso_U_11
_atom_site_aniso_U_22
_atom_site_aniso_U_33
_atom_site_aniso_U_23
_atom_site_aniso_U_13
_atom_site_aniso_U_12
Cu1 0.0143(2) 0.00924(18) 0.0181(2) -0.00123(16) 0.00977(17) -0.00141(14)
Cu2 0.0208(2) 0.00898(19) 0.0269(3) 0.00154(17) 0.01784(19) 0.00118(15)
S1 0.0203(4) 0.0129(4) 0.0188(5) -0.0033(3) 0.0108(4) -0.0043(3)
O1 0.0124(11) 0.0143(11) 0.0212(14) -0.0014(9) 0.0086(10) -0.0015(8)
O2 0.0158(11) 0.0122(10) 0.0256(15) -0.0034(10) 0.0134(10) -0.0002(8)
O3 0.0200(12) 0.0120(11) 0.0334(16) -0.0023(10) 0.0175(11) -0.0020(9)
O4 0.0229(12) 0.0109(10) 0.0376(17) 0.0006(10) 0.0236(12) 0.0002(9)
O5 0.0375(14) 0.0115(11) 0.0347(17) 0.0001(10) 0.0247(13) -0.0055(9)
O6 0.0364(14) 0.0163(11) 0.0311(16) -0.0042(10) 0.0258(13) -0.0045(10)
O7 0.0274(13) 0.0327(14) 0.0234(17) -0.0061(12) -0.0002(12) -0.0017(10)
O8 0.0191(12) 0.0097(10) 0.0251(15) 0.0001(9) 0.0166(11) -0.0013(8)
O9 0.0241(12) 0.0110(11) 0.0271(16) 0.0012(10) 0.0173(11) -0.0003(9)
O10 0.0296(16) 0.075(2) 0.041(2) -0.0092(17) 0.0112(15) 0.0123(15)
O11 0.0565(18) 0.0312(15) 0.042(2) 0.0056(14) 0.0286(16) 0.0160(14)
O12 0.0335(15) 0.0264(14) 0.0255(17) -0.0034(11) 0.0084(12) 0.0091(11)
N1 0.0208(14) 0.0089(12) 0.0178(17) 0.0002(11) 0.0105(12) 0.0001(10)
N2 0.0157(13) 0.0105(12) 0.0200(17) 0.0001(11) 0.0098(12) -0.0012(10)
N3 0.0171(13) 0.0108(12) 0.0174(16) -0.0001(11) 0.0097(12) 0.0003(10)
N4 0.0187(14) 0.0114(13) 0.0224(18) 0.0018(12) 0.0117(13) 0.0011(10)
N5 0.0158(13) 0.0132(13) 0.0196(18) -0.0050(12) 0.0072(12) -0.0006(10)
C1 0.0196(17) 0.0166(16) 0.020(2) -0.0018(14) 0.0126(15) -0.0013(12)
C2 0.0242(18) 0.0206(17) 0.020(2) 0.0013(15) 0.0085(16) 0.0050(13)
C3 0.0190(17) 0.0212(17) 0.023(2) -0.0077(15) 0.0069(16) 0.0025(13)
C4 0.0182(16) 0.0113(15) 0.019(2) -0.0020(13) 0.0100(14) -0.0032(12)
C5 0.0190(16) 0.0127(15) 0.022(2) 0.0015(14) 0.0120(15) 0.0010(12)
C6 0.0196(17) 0.0160(16) 0.022(2) 0.0035(14) 0.0107(15) 0.0023(12)
C7 0.0302(19) 0.0150(16) 0.017(2) 0.0026(14) 0.0078(16) 0.0024(13)
C8 0.0301(19) 0.0131(16) 0.028(2) 0.0049(15) 0.0109(17) 0.0018(13)
C9 0.0129(15) 0.0110(14) 0.0133(18) 0.0036(13) 0.0057(13) 0.0033(11)
C10 0.0142(15) 0.0094(14) 0.0129(18) -0.0019(12) 0.0064(13) -0.0006(11)
C11 0.0128(15) 0.0122(14) 0.0142(18) 0.0040(13) 0.0059(13) 0.0002(11)
C12 0.0140(15) 0.0129(15) 0.0148(19) 0.0047(13) 0.0065(13) 0.0035(11)
C13 0.0150(15) 0.0057(13) 0.0130(18) 0.0006(12) 0.0041(13) -0.0013(11)
C14 0.0095(14) 0.0144(15) 0.0172(19) 0.0030(13) 0.0054(13) -0.0023(11)
C15 0.0134(15) 0.0109(14) 0.0130(18) 0.0025(13) 0.0060(13) 0.0004(11)
C16 0.0143(15) 0.0136(15) 0.0113(18) 0.0023(13) 0.0069(13) 0.0008(12)

loop_
_atom_type_symbol
_atom_type_description
_atom_type_scat_dispersion_real
_atom_type_scat_dispersion_imag
_atom_type_scat_source
C C 0.0033 0.0016 'International Tables Vol C Tables 4.2.6.8 and 6.1.1.4'
H H 0.0000 0.0000 'International Tables Vol C Tables 4.2.6.8 and 6.1.1.4'
N N 0.0061 0.0033 'International Tables Vol C Tables 4.2.6.8 and 6.1.1.4'
O O 0.0106 0.0060 'International Tables Vol C Tables 4.2.6.8 and 6.1.1.4'
Cu Cu 0.3201 1.2651 'International Tables Vol C Tables 4.2.6.8 and 6.1.1.4'
S S 0.1246 0.1234 'International Tables Vol C Tables 4.2.6.8 and 6.1.1.4'

loop_
_geom_angle_atom_site_label_1
_geom_angle_atom_site_label_2
_geom_angle_atom_site_label_3
_geom_angle
_geom_angle_site_symmetry_1
_geom_angle_site_symmetry_3
O8 Cu1 O4 93.36(9) . 1_655
O8 Cu1 N4 174.67(10) . 2_566
O4 Cu1 N4 85.54(10) 1_655 2_566
O8 Cu1 N1 86.40(9) . .
O4 Cu1 N1 174.17(10) 1_655 .
N4 Cu1 N1 94.16(10) 2_566 .
O8 Cu1 O1 95.89(8) . .
O4 Cu1 O1 93.34(8) 1_655 .
N4 Cu1 O1 89.39(9) 2_566 .
N1 Cu1 O1 92.48(9) . .
O8 Cu2 O2 91.16(9) . 2
O8 Cu2 O9 171.13(10) . .
O2 Cu2 O9 90.75(9) 2 .
O8 Cu2 N2 86.84(9) . .
O2 Cu2 N2 166.73(10) 2 .
O9 Cu2 N2 93.24(10) . .
O8 Cu2 O8 82.24(8) . 2
O2 Cu2 O8 92.65(8) 2 2
O9 Cu2 O8 89.02(8) . 2
N2 Cu2 O8 100.07(9) . 2
O8 Cu2 O10 96.25(11) . .
O2 Cu2 O10 84.86(9) 2 .
O9 Cu2 O10 92.55(11) . .
N2 Cu2 O10 82.32(10) . .
O8 Cu2 O10 177.07(9) 2 .
O7 S1 O6 113.35(16) . .
O7 S1 O5 113.08(15) . .
O6 S1 O5 111.69(13) . .
O7 S1 C13 103.87(13) . .
O6 S1 C13 106.23(14) . .
O5 S1 C13 107.92(15) . .
C15 O1 Cu1 117.35(18) . .
C15 O2 Cu2 124.92(18) . 2
C16 O4 Cu1 128.92(18) . 1_455
Cu1 O8 Cu2 123.53(13) . .
Cu1 O8 H1W 110(2) . .
Cu2 O8 H1W 111(2) . .
Cu2 O9 H2W 131(2) . .
Cu2 O9 H3W 102(2) . .
H2W O9 H3W 110(2) . .
Cu2 O10 H4W 114(3) . .
Cu2 O10 H5W 139(3) . .
H4W O10 H5W 105(3) . .
H6W O11 H7W 103(2) . .
H8W O12 H9W 104(2) . .
C4 N1 N2 106.9(2) . .
C4 N1 Cu1 132.8(2) . .
N2 N1 Cu1 120.04(19) . .
C5 N2 N1 106.9(2) . .
C5 N2 Cu2 135.1(2) . .
N1 N2 Cu2 117.78(19) . .
C4 N3 C5 105.0(3) . .
C4 N3 C1 126.9(2) . .
C5 N3 C1 127.9(3) . .
C6 N4 C7 106.1(3) . .
C6 N4 Cu1 133.9(2) . 2_566
C7 N4 Cu1 119.2(2) . 2_566
C6 N5 C8 106.6(3) . .
C6 N5 C3 126.3(3) . .
C8 N5 C3 126.9(3) . .
N3 C1 C2 108.6(3) . .
N3 C1 H1A 110.0 . .
C2 C1 H1A 110.0 . .
N3 C1 H1B 110.0 . .
C2 C1 H1B 110.0 . .
H1A C1 H1B 108.3 . .
C3 C2 C1 114.9(3) . .
C3 C2 H2A 108.5 . .
C1 C2 H2A 108.5 . .
C3 C2 H2B 108.5 . .
C1 C2 H2B 108.5 . .
H2A C2 H2B 107.5 . .
N5 C3 C2 112.8(3) . .
N5 C3 H3A 109.0 . .
C2 C3 H3A 109.0 . .
N5 C3 H3B 109.0 . .
C2 C3 H3B 109.0 . .
H3A C3 H3B 107.8 . .
N1 C4 N3 110.7(3) . .
N1 C4 H4A 124.6 . .
N3 C4 H4A 124.6 . .
N2 C5 N3 110.6(3) . .
N2 C5 H5A 124.7 . .
N3 C5 H5A 124.7 . .
N4 C6 N5 111.2(3) . .
N4 C6 H6A 124.4 . .
N5 C6 H6A 124.4 . .
C8 C7 N4 108.6(3) . .
C8 C7 H7A 125.7 . .
N4 C7 H7A 125.7 . .
C7 C8 N5 107.5(3) . .
C7 C8 H8A 126.2 . .
N5 C8 H8A 126.2 . .
C14 C9 C10 119.8(3) . .
C14 C9 C15 119.6(3) . .
C10 C9 C15 120.4(3) . .
C11 C10 C9 120.3(3) . .
C11 C10 H10A 119.8 . .
C9 C10 H10A 119.8 . .
C10 C11 C12 119.9(3) . .
C10 C11 C16 121.0(3) . .
C12 C11 C16 118.5(3) . .
C13 C12 C11 119.2(3) . .
C13 C12 H12A 120.4 . .
C11 C12 H12A 120.4 . .
C12 C13 C14 121.1(3) . .
C12 C13 S1 119.6(2) . .
C14 C13 S1 118.6(2) . .
C9 C14 C13 119.6(3) . .
C9 C14 H14A 120.2 . .
C13 C14 H14A 120.2 . .
O1 C15 O2 124.7(3) . .
O1 C15 C9 118.0(3) . .
O2 C15 C9 117.3(2) . .
O3 C16 O4 124.8(3) . .
O3 C16 C11 118.9(2) . .
O4 C16 C11 116.2(2) . .

loop_
_geom_bond_atom_site_label_1
_geom_bond_atom_site_label_2
_geom_bond_distance
_geom_bond_site_symmetry_2
Cu1 O8 1.897(2) .
Cu1 O4 1.970(2) 1_655
Cu1 N4 1.974(3) 2_566
Cu1 N1 2.024(3) .
Cu1 O1 2.347(2) .
Cu2 O8 1.901(2) .
Cu2 O2 1.965(2) 2
Cu2 O9 1.970(2) .
Cu2 N2 2.012(3) .
Cu2 O8 2.564(2) 2
Cu2 O10 2.564(3) .
S1 O7 1.445(2) .
S1 O6 1.450(2) .
S1 O5 1.458(2) .
S1 C13 1.779(3) .
O1 C15 1.259(3) .
O2 C15 1.268(3) .
O2 Cu2 1.965(2) 2
O3 C16 1.259(3) .
O4 C16 1.261(3) .
O4 Cu1 1.970(2) 1_455
O8 H1W 0.844(18) .
O9 H2W 0.857(17) .
O9 H3W 0.861(17) .
O10 H4W 0.877(18) .
O10 H5W 0.887(18) .
O11 H6W 0.877(18) .
O11 H7W 0.886(18) .
O12 H8W 0.889(18) .
O12 H9W 0.874(17) .
N1 C4 1.303(4) .
N1 N2 1.379(3) .
N2 C5 1.304(4) .
N3 C4 1.344(4) .
N3 C5 1.349(4) .
N3 C1 1.469(4) .
N4 C6 1.317(4) .
N4 C7 1.383(4) .
N4 Cu1 1.974(3) 2_566
N5 C6 1.346(4) .
N5 C8 1.366(4) .
N5 C3 1.463(4) .
C1 C2 1.520(4) .
C1 H1A 0.9800 .
C1 H1B 0.9800 .
C2 C3 1.516(5) .
C2 H2A 0.9800 .
C2 H2B 0.9800 .
C3 H3A 0.9800 .
C3 H3B 0.9800 .
C4 H4A 0.9400 .
C5 H5A 0.9400 .
C6 H6A 0.9400 .
C7 C8 1.345(5) .
C7 H7A 0.9400 .
C8 H8A 0.9400 .
C9 C14 1.384(4) .
C9 C10 1.398(4) .
C9 C15 1.500(4) .
C10 C11 1.387(4) .
C10 H10A 0.9400 .
C11 C12 1.399(4) .
C11 C16 1.502(4) .
C12 C13 1.386(4) .
C12 H12A 0.9400 .
C13 C14 1.389(4) .
C14 H14A 0.9400 .

loop_
_geom_hbond_atom_site_label_D
_geom_hbond_atom_site_label_H
_geom_hbond_atom_site_label_A
_geom_hbond_distance_DH
_geom_hbond_distance_HA
_geom_hbond_distance_DA
_geom_hbond_angle_DHA
_geom_hbond_site_symmetry_A
O8 H1W O3 0.844(18) 1.95(2) 2.712(3) 150(3) 1_655
O9 H2W O5 0.857(17) 1.818(18) 2.675(3) 178(3) 1_545
O9 H3W O1 0.861(17) 1.864(19) 2.662(3) 153(3) 2
O10 H4W O11 0.877(18) 1.98(2) 2.830(4) 164(4) .
O10 H5W O11 0.887(18) 2.00(2) 2.876(4) 167(4) 2_656
O11 H6W O6 0.877(18) 1.92(2) 2.774(3) 166(4) 1_645
O11 H7W O12 0.886(18) 1.849(19) 2.728(4) 171(4) 1_655
O12 H8W O3 0.889(18) 1.892(19) 2.778(3) 174(3) 2_455
O12 H9W O3 0.874(17) 1.966(19) 2.835(3) 173(3) .

loop_
_geom_torsion_atom_site_label_1
_geom_torsion_atom_site_label_2
_geom_torsion_atom_site_label_3
_geom_torsion_atom_site_label_4
_geom_torsion
_geom_torsion_site_symmetry_1
O8 Cu1 O1 C15 55.1(2) .
O4 Cu1 O1 C15 148.8(2) 1_655
N4 Cu1 O1 C15 -125.7(2) 2_566
N1 Cu1 O1 C15 -31.6(2) .
O4 Cu1 O8 Cu2 153.83(13) 1_655
N1 Cu1 O8 Cu2 -20.33(13) .
O1 Cu1 O8 Cu2 -112.46(13) .
O2 Cu2 O8 Cu1 -142.62(13) 2
N2 Cu2 O8 Cu1 24.25(14) .
O8 Cu2 O8 Cu1 124.87(15) 2
O10 Cu2 O8 Cu1 -57.66(14) .
O8 Cu1 N1 C4 -168.3(3) .
N4 Cu1 N1 C4 17.0(3) 2_566
O1 Cu1 N1 C4 -72.5(3) .
O8 Cu1 N1 N2 4.6(2) .
N4 Cu1 N1 N2 -170.1(2) 2_566
O1 Cu1 N1 N2 100.4(2) .
C4 N1 N2 C5 -0.2(3) .
Cu1 N1 N2 C5 -174.7(2) .
C4 N1 N2 Cu2 -175.1(2) .
Cu1 N1 N2 Cu2 10.3(3) .
O8 Cu2 N2 C5 167.9(3) .
O2 Cu2 N2 C5 -110.5(4) 2
O9 Cu2 N2 C5 -3.2(3) .
O8 Cu2 N2 C5 86.4(3) 2
O10 Cu2 N2 C5 -95.3(3) .
O8 Cu2 N2 N1 -18.9(2) .
O2 Cu2 N2 N1 62.7(5) 2
O9 Cu2 N2 N1 170.0(2) .
O8 Cu2 N2 N1 -100.5(2) 2
O10 Cu2 N2 N1 77.8(2) .
C4 N3 C1 C2 56.9(4) .
C5 N3 C1 C2 -116.8(3) .
N3 C1 C2 C3 174.8(3) .
C6 N5 C3 C2 80.5(4) .
C8 N5 C3 C2 -95.1(4) .
C1 C2 C3 N5 70.8(4) .
N2 N1 C4 N3 0.2(4) .
Cu1 N1 C4 N3 173.8(2) .
C5 N3 C4 N1 -0.2(4) .
C1 N3 C4 N1 -175.0(3) .
N1 N2 C5 N3 0.0(3) .
Cu2 N2 C5 N3 173.7(2) .
C4 N3 C5 N2 0.1(3) .
C1 N3 C5 N2 174.8(3) .
C7 N4 C6 N5 -0.4(3) .
Cu1 N4 C6 N5 -169.4(2) 2_566
C8 N5 C6 N4 0.2(3) .
C3 N5 C6 N4 -176.1(3) .
C6 N4 C7 C8 0.5(4) .
Cu1 N4 C7 C8 171.4(2) 2_566
N4 C7 C8 N5 -0.3(4) .
C6 N5 C8 C7 0.1(3) .
C3 N5 C8 C7 176.3(3) .
C14 C9 C10 C11 1.4(4) .
C15 C9 C10 C11 176.5(3) .
C9 C10 C11 C12 0.6(5) .
C9 C10 C11 C16 -170.0(3) .
C10 C11 C12 C13 -2.5(5) .
C16 C11 C12 C13 168.3(3) .
C11 C12 C13 C14 2.4(5) .
C11 C12 C13 S1 -168.1(2) .
O7 S1 C13 C12 123.6(2) .
O6 S1 C13 C12 3.8(3) .
O5 S1 C13 C12 -116.1(2) .
O7 S1 C13 C14 -47.2(3) .
O6 S1 C13 C14 -167.0(2) .
O5 S1 C13 C14 73.1(3) .
C10 C9 C14 C13 -1.5(5) .
C15 C9 C14 C13 -176.6(3) .
C12 C13 C14 C9 -0.5(5) .
S1 C13 C14 C9 170.2(2) .
Cu1 O1 C15 O2 -70.5(4) .
Cu1 O1 C15 C9 109.4(2) .
Cu2 O2 C15 O1 2.5(4) 2
Cu2 O2 C15 C9 -177.49(19) 2
C14 C9 C15 O1 -3.6(4) .
C10 C9 C15 O1 -178.7(3) .
C14 C9 C15 O2 176.4(3) .
C10 C9 C15 O2 1.3(4) .
Cu1 O4 C16 O3 26.6(5) 1_455
Cu1 O4 C16 C11 -149.1(2) 1_455
C10 C11 C16 O3 11.2(5) .
C12 C11 C16 O3 -159.4(3) .
C10 C11 C16 O4 -172.8(3) .
C12 C11 C16 O4 16.5(4) .
